data_1000214
loop_
_publ_author_name
'Renaudin, J'
'Pannetier, J'
'de Kozak, A'
'Samouel, M'
'Ferey, G'

_publ_section_title
;
Complex copper(II) fluorides IV. Crystal structure of Ba~6~ Cu~11~
F~34~: First evidence of trinuclear edge-sharing units and defective
NaCl-type blocks in crystal chemistry of fluorides
;
_journal_coden_ASTM JSSCBI
_journal_name_full 'Journal of Solid State Chemistry'
_journal_page_first 164
_journal_page_last 171
_journal_paper_doi 10.1016/0022-4596(86)90227-6
_journal_volume 62
_journal_year 1986
_chemical_formula_structural 'Ba6 Cu11 F34'
_chemical_formula_sum 'Ba6 Cu11 F34'
_chemical_name_systematic 'Barium copper(II) fluoride (6/11/34)'
_space_group_IT_number 2
_symmetry_cell_setting triclinic
_symmetry_Int_Tables_number 2
_symmetry_space_group_name_Hall '-P 1'
_symmetry_space_group_name_H-M 'P -1'
_cell_angle_alpha 82.98(2)
_cell_angle_beta 73.88(2)
_cell_angle_gamma 70.42(2)
_cell_formula_units_Z 1
_cell_length_a 7.490(1)
_cell_length_b 10.031(2)
_cell_length_c 10.271(3)
_cell_volume 698.1
_exptl_crystal_density_meas 5.15
_refine_ls_R_factor_all 0.054
_cod_database_code 1000214

loop_
_symmetry_equiv_pos_as_xyz
x,y,z
-x,-y,-z

loop_
_atom_site_aniso_label
_atom_site_aniso_U_11
_atom_site_aniso_U_12
_atom_site_aniso_U_13
_atom_site_aniso_U_22
_atom_site_aniso_U_23
_atom_site_aniso_U_33
Ba1 0.0137(2) -0.0030(2) -0.0033(2) 0.0105(2) -0.0037(2) 0.0108(2)
Ba2 0.0147(2) -0.0045(2) -0.0054(2) 0.0105(2) -0.0028(2) 0.0148(2)
Ba3 0.0169(2) -0.0034(2) -0.0025(2) 0.0116(2) -0.0065(2) 0.0110(2)
Cu1 0.0129(6) -0.0041(5) -0.0019(5) 0.0098(6) -0.0049(5) 0.0110(6)
Cu2 0.0108(4) -0.0010(3) -0.0043(3) 0.0077(4) -0.0033(3) 0.0136(5)
Cu3 0.0129(4) -0.0032(3) -0.0029(3) 0.0085(4) -0.0029(4) 0.0106(4)
Cu4 0.0119(4) -0.0041(3) -0.0044(3) 0.0097(5) -0.0030(3) 0.0123(5)
Cu5 0.0114(4) -0.0032(3) -0.0038(3) 0.0109(4) -0.0032(4) 0.0101(4)
Cu6 0.0123(4) -0.0031(3) -0.0035(3) 0.0077(4) -0.0032(3) 0.0120(4)
F1 0.0152(25) -0.0010(23) -0.0082(22) 0.0167(27) -0.0044(22) 0.0266(31)
F2 0.0159(24) -0.0056(20) -0.0052(20) 0.0155(26) -0.0038(20) 0.0186(26)
F3 0.0152(25) -0.0033(22) -0.0068(21) 0.0188(28) -0.0029(22) 0.0222(28)
F4 0.0160(25) -0.0048(21) -0.0060(21) 0.0157(26) -0.0004(21) 0.0181(27)
F5 0.0161(25) -0.0019(22) -0.0102(22) 0.0193(28) -0.0034(22) 0.0215(28)
F6 0.0184(25) -0.002(2) -0.0083(20) 0.0126(24) -0.0038(20) 0.0172(26)
F7 0.0241(9) -0.0131(23) -0.0033(23) 0.0227(30) -0.0075(25) 0.0188(27)
F8 0.0228(29) -0.0079(22) -0.0062(23) 0.0175(28) -0.0060(23) 0.0207(28)
F9 0.0308(33) -0.0118(23) -0.0089(24) 0.0249(31) -0.0067(26) 0.0156(27)
F10 0.0201(25) -0.0032(20) -0.0053(20) 0.0149(25) -0.0105(22) 0.018(3)
F11 0.0139(24) -0.0028(20) -0.0062(20) 0.0152(25) -0.0031(20) 0.018(3)
F12 0.0181(27) 0.0017(25) 0.0018(24) 0.019(3) -0.0116(24) 0.0304(34)
F13 0.0213(27) -0.0058(21) -0.0059(21) 0.0182(27) -0.0109(22) 0.0173(26)
F14 0.0183(25) -0.0027(18) -0.0033(19) 0.0145(24) -0.007(2) 0.0123(24)
F15 0.0140(24) -0.0079(21) -0.0036(20) 0.0169(26) -0.004(2) 0.0200(27)
F16 0.0154(24) -0.0001(20) -0.0064(20) 0.0160(25) -0.006(2) 0.0168(25)
F17 0.0222(26) -0.0043(20) -0.0047(20) 0.0147(25) -0.0104(21) 0.0162(25)

loop_
_atom_site_label
_atom_site_type_symbol
_atom_site_symmetry_multiplicity
_atom_site_Wyckoff_symbol
_atom_site_fract_x
_atom_site_fract_y
_atom_site_fract_z
_atom_site_occupancy
_atom_site_attached_hydrogens
_atom_site_calc_flag
Ba1 Ba2+ 2 i 0.7874(1) 0.3632(1) 0.6499(1) 1. 0 d
Ba2 Ba2+ 2 i 0.3609(1) 0.0930(1) 0.7181(1) 1. 0 d
Ba3 Ba2+ 2 i 0.3296(1) 0.3444(1) 0.0271(1) 1. 0 d
Cu1 Cu2+ 1 b 0. 0. 0.5 1. 0 d
Cu2 Cu2+ 2 i 0.1840(2) 0.4838(1) 0.7064(1) 1. 0 d
Cu3 Cu2+ 2 i 0.2626(2) 0.2561(1) 0.3821(1) 1. 0 d
Cu4 Cu2+ 2 i 0.6989(2) 0.2547(1) 0.2799(1) 1. 0 d
Cu5 Cu2+ 2 i 0.8978(2) 0.2532(1) 0.9775(1) 1. 0 d
Cu6 Cu2+ 2 i 0.8120(2) 0.9905(1) 0.8176(1) 1. 0 d
F1 F1- 2 i 0.5758(9) 0.6435(7) 0.2627(7) 1. 0 d
F2 F1- 2 i 0.4391(8) 0.8858(6) 0.1070(6) 1. 0 d
F3 F1- 2 i 0.0763(9) 0.3959(7) 0.2953(6) 1. 0 d
F4 F1- 2 i 0.0547(8) 0.8774(6) 0.7003(6) 1. 0 d
F5 F1- 2 i 0.8515(9) 0.8519(6) 0.9922(6) 1. 0 d
F6 F1- 2 i 0.3268(9) 0.6168(6) 0.0764(6) 1. 0 d
F7 F1- 2 i 0.1889(10) 0.3891(7) 0.5208(6) 1. 0 d
F8 F1- 2 i 0.7176(9) 0.1489(7) 0.1345(6) 1. 0 d
F9 F1- 2 i 0.1243(10) 0.6011(7) 0.9009(6) 1. 0 d
F10 F1- 2 i 0.1052(9) 0.1394(6) 0.5363(6) 1. 0 d
F11 F1- 2 i 0.4562(8) 0.3812(6) 0.2511(6) 1. 0 d
F12 F1- 2 i 0.0678(9) 0.3487(7) 0.8013(7) 1. 0 d
F13 F1- 2 i 0.0591(9) 0.8723(7) 0.1673(6) 1. 0 d
F14 F1- 2 i 0.3214(8) 0.1357(6) 0.2312(5) 1. 0 d
F15 F1- 2 i 0.2426(8) 0.8972(6) 0.3827(6) 1. 0 d
F16 F1- 2 i 0.4987(8) 0.1410(6) 0.4304(6) 1. 0 d
F17 F1- 2 i 0.7025(9) 0.3807(6) 0.4035(6) 1. 0 d

loop_
_atom_type_symbol
_atom_type_oxidation_number
Ba2+ 2.000
Cu2+ 2.000
F1- -1.000
